data_7154415
loop_
_publ_author_name
'Subba Reddy, B. V.'
'Muralikrishna, K.'
'Yadav, J. S.'
'Babu, N. Jagdeesh'
'Sirisha, K.'
'Sarma, A. V. S.'

_publ_section_title
;
 Tandem Prins/Wagner/Ritter process for the stereoselective synthesis of
 (3-oxabicyclo[4.2.0]octanyl)amide and
 (1-(5-aryltetrahydrofuran-3-yl)cyclobutyl)amide derivatives.
;
_journal_issue 19
_journal_name_full 'Organic &amp; biomolecular chemistry'
_journal_page_first 5532
_journal_page_last 5536
_journal_paper_doi 10.1039/c5ob00031a
_journal_volume 13
_journal_year 2015
_chemical_formula_moiety 'C21 H20 F3 N O2'
_chemical_formula_sum 'C21 H20 F3 N O2'
_chemical_formula_weight 375.38
_chemical_name_systematic
;
N-{4-[4-(trifluoromethyl)phenyl]-3-oxabicyclo[4.2.0]octan-1-yl}benzamide
;
_space_group_IT_number 15
_symmetry_cell_setting monoclinic
_symmetry_space_group_name_Hall '-C 2yc'
_symmetry_space_group_name_H-M 'C 1 2/c 1'
_atom_sites_solution_hydrogens geom
_atom_sites_solution_primary direct
_atom_sites_solution_secondary difmap
_audit_creation_method SHELXL-97
_audit_update_record
;
2014-06-19 deposited with the CCDC.
2015-04-07 downloaded from the CCDC.
;
_cell_angle_alpha 90.00
_cell_angle_beta 108.212(2)
_cell_angle_gamma 90.00
_cell_formula_units_Z 8
_cell_length_a 16.9345(13)
_cell_length_b 22.9721(13)
_cell_length_c 10.3059(7)
_cell_measurement_reflns_used 3299
_cell_measurement_temperature 293(2)
_cell_measurement_theta_max 21.45
_cell_measurement_theta_min 2.25
_cell_volume 3808.4(4)
_computing_cell_refinement 'Bruker SMART'
_computing_data_collection 'Bruker SMART'
_computing_data_reduction 'Bruker SAINT'
_computing_molecular_graphics 'Bruker SHELXTL'
_computing_publication_material 'Bruker SHELXTL'
_computing_structure_refinement 'SHELXL-97 (Sheldrick, 1997)'
_computing_structure_solution 'SHELXS-97 (Sheldrick, 1990)'
_diffrn_ambient_temperature 293(2)
_diffrn_measured_fraction_theta_full 1.000
_diffrn_measured_fraction_theta_max 1.000
_diffrn_measurement_device_type 'CCD area detector'
_diffrn_measurement_method 'phi and omega scans'
_diffrn_radiation_monochromator graphite
_diffrn_radiation_source 'fine-focus sealed tube'
_diffrn_radiation_type MoK\a
_diffrn_radiation_wavelength 0.71073
_diffrn_reflns_av_R_equivalents 0.0373
_diffrn_reflns_av_sigmaI/netI 0.0251
_diffrn_reflns_limit_h_max 20
_diffrn_reflns_limit_h_min -20
_diffrn_reflns_limit_k_max 27
_diffrn_reflns_limit_k_min -27
_diffrn_reflns_limit_l_max 12
_diffrn_reflns_limit_l_min -12
_diffrn_reflns_number 18217
_diffrn_reflns_theta_full 25.00
_diffrn_reflns_theta_max 25.00
_diffrn_reflns_theta_min 1.55
_exptl_absorpt_coefficient_mu 0.104
_exptl_absorpt_correction_T_max 0.9959
_exptl_absorpt_correction_T_min 0.9676
_exptl_absorpt_correction_type multi-scan
_exptl_absorpt_process_details 'Bruker AXS SADABS program'
_exptl_crystal_colour colourless
_exptl_crystal_density_diffrn 1.309
_exptl_crystal_density_method 'not measured'
_exptl_crystal_description needle
_exptl_crystal_F_000 1568
_exptl_crystal_size_max 0.32
_exptl_crystal_size_mid 0.11
_exptl_crystal_size_min 0.04
_refine_diff_density_max 0.261
_refine_diff_density_min -0.169
_refine_diff_density_rms 0.043
_refine_ls_extinction_method none
_refine_ls_goodness_of_fit_ref 1.244
_refine_ls_hydrogen_treatment mixed
_refine_ls_matrix_type full
_refine_ls_number_parameters 275
_refine_ls_number_reflns 3346
_refine_ls_number_restraints 42
_refine_ls_restrained_S_all 1.293
_refine_ls_R_factor_all 0.1166
_refine_ls_R_factor_gt 0.0978
_refine_ls_shift/su_max 0.000
_refine_ls_shift/su_mean 0.000
_refine_ls_structure_factor_coef Fsqd
_refine_ls_weighting_details 'calc w=1/[\s^2^(Fo^2^)+(0.0605P)^2^+5.3381P] where P=(Fo^2^+2Fc^2^)/3'
_refine_ls_weighting_scheme calc
_refine_ls_wR_factor_gt 0.1977
_refine_ls_wR_factor_ref 0.2084
_reflns_number_gt 2715
_reflns_number_total 3346
_reflns_threshold_expression >2sigma(I)
_cod_data_source_file c5ob00031a2.cif
_cod_data_source_block av66
_cod_depositor_comments
;
The following automatic conversions were performed:

'_symmetry_cell_setting' value 'Monoclinic' changed to 'monoclinic'
according to
/usr/data/users/saulius/crontab/automatic-downloads/rss-feeds/RSC/lib/dictionaries/cif_core.dic
dictionary named 'cif_core.dic' version 2.4.2 from 2011-04-26.

Automatic conversion script
Id: cif_fix_values 3143 2015-03-26 13:38:13Z robertas 

 Adding full bibliography for 7154415.cif.
;
_cod_original_sg_symbol_H-M 'C2/c  '
_cod_database_code 7154415

loop_
_symmetry_equiv_pos_as_xyz
'x, y, z'
'-x, y, -z+1/2'
'x+1/2, y+1/2, z'
'-x+1/2, y+1/2, -z+1/2'
'-x, -y, -z'
'x, -y, z-1/2'
'-x+1/2, -y+1/2, -z'
'x+1/2, -y+1/2, z-1/2'

loop_
_atom_site_label
_atom_site_type_symbol
_atom_site_fract_x
_atom_site_fract_y
_atom_site_fract_z
_atom_site_U_iso_or_equiv
_atom_site_adp_type
_atom_site_occupancy
_atom_site_symmetry_multiplicity
_atom_site_calc_flag
_atom_site_refinement_flags
_atom_site_disorder_assembly
_atom_site_disorder_group
O2 O 0.20575(16) 0.15201(12) 0.9855(2) 0.0688(7) Uani 1 1 d . . .
N1 N 0.21538(18) 0.01777(14) 1.0273(3) 0.0570(8) Uani 1 1 d . . .
O1 O 0.19507(16) 0.01253(12) 1.2321(2) 0.0680(7) Uani 1 1 d . . .
C1 C 0.1158(2) -0.05100(17) 1.0593(3) 0.0566(9) Uani 1 1 d . . .
C7 C 0.1781(2) -0.00457(16) 1.1131(3) 0.0543(9) Uani 1 1 d . . .
C11 C 0.3288(2) 0.07155(19) 0.9668(4) 0.0671(10) Uani 1 1 d . . .
H11 H 0.3311 0.0351 0.9188 0.080 Uiso 1 1 calc R . .
C8 C 0.2802(2) 0.06120(18) 1.0684(3) 0.0611(10) Uani 1 1 d . . .
C12 C 0.2978(2) 0.11964(18) 0.8626(4) 0.0671(11) Uani 1 1 d . . .
H12A H 0.2551 0.1040 0.7841 0.081 Uiso 1 1 calc R . .
H12B H 0.3434 0.1328 0.8318 0.081 Uiso 1 1 calc R . .
C13 C 0.2625(2) 0.17162(17) 0.9182(4) 0.0656(10) Uani 1 1 d . . .
H13 H 0.3083 0.1923 0.9842 0.079 Uiso 1 1 calc R . .
C2 C 0.0496(2) -0.05532(19) 1.1097(4) 0.0730(11) Uani 1 1 d . . .
H2 H 0.0453 -0.0292 1.1762 0.088 Uiso 1 1 calc R . .
C6 C 0.1218(3) -0.0912(2) 0.9625(4) 0.0757(12) Uani 1 1 d . . .
H6 H 0.1656 -0.0889 0.9263 0.091 Uiso 1 1 calc R . .
C14 C 0.2474(3) 0.11855(19) 1.1037(4) 0.0731(12) Uani 1 1 d . . .
H14A H 0.2091 0.1108 1.1548 0.088 Uiso 1 1 calc R . .
H14B H 0.2933 0.1411 1.1619 0.088 Uiso 1 1 calc R . .
C15 C 0.2174(3) 0.21334(17) 0.8063(4) 0.0650(10) Uani 1 1 d . . .
C18 C 0.1363(4) 0.2880(2) 0.5934(4) 0.0870(14) Uani 1 1 d . A .
C20 C 0.2612(3) 0.24483(18) 0.7376(5) 0.0770(12) Uani 1 1 d . . .
H20 H 0.3188 0.2414 0.7632 0.092 Uiso 1 1 calc R . .
C9 C 0.3630(2) 0.0433(2) 1.1763(4) 0.0881(14) Uani 1 1 d . . .
H9A H 0.3708 0.0595 1.2664 0.106 Uiso 1 1 calc R . .
H9B H 0.3734 0.0017 1.1809 0.106 Uiso 1 1 calc R . .
C3 C -0.0097(3) -0.0971(2) 1.0640(5) 0.0897(14) Uani 1 1 d . . .
H3 H -0.0547 -0.0985 1.0973 0.108 Uiso 1 1 calc R . .
C17 C 0.0923(3) 0.2580(2) 0.6617(5) 0.0964(15) Uani 1 1 d . . .
H17 H 0.0349 0.2626 0.6373 0.116 Uiso 1 1 calc R . .
C16 C 0.1324(3) 0.2208(2) 0.7673(5) 0.0875(14) Uani 1 1 d . . .
H16 H 0.1015 0.2005 0.8128 0.105 Uiso 1 1 calc R . .
C19 C 0.2207(4) 0.2813(2) 0.6314(5) 0.0888(14) Uani 1 1 d . . .
H19 H 0.2511 0.3016 0.5850 0.107 Uiso 1 1 calc R . .
C5 C 0.0636(3) -0.1342(2) 0.9201(5) 0.1003(16) Uani 1 1 d . . .
H5 H 0.0690 -0.1619 0.8575 0.120 Uiso 1 1 calc R . .
C10 C 0.4083(3) 0.0769(3) 1.0920(5) 0.0999(16) Uani 1 1 d . . .
H10A H 0.4561 0.0565 1.0812 0.120 Uiso 1 1 calc R . .
H10B H 0.4224 0.1166 1.1225 0.120 Uiso 1 1 calc R . .
C4 C -0.0033(3) -0.1368(3) 0.9697(5) 0.0988(17) Uani 1 1 d . . .
H4 H -0.0436 -0.1654 0.9389 0.119 Uiso 1 1 calc R . .
H1N H 0.202(2) 0.0064(14) 0.951(4) 0.050(10) Uiso 1 1 d . . .
C21 C 0.0946(3) 0.3284(3) 0.4799(5) 0.123(2) Uani 1 1 d D . .
F1 F 0.0755(6) 0.2986(4) 0.3668(6) 0.162(4) Uani 0.69 1 d PDU A 1
F2 F 0.0213(5) 0.3456(5) 0.4790(10) 0.203(4) Uani 0.69 1 d PDU A 1
F3 F 0.1452(5) 0.3672(4) 0.4579(9) 0.194(3) Uani 0.69 1 d PDU A 1
F1D F 0.0889(12) 0.3810(4) 0.5223(14) 0.139(5) Uani 0.31 1 d PDU A 2
F2D F 0.1045(17) 0.3217(11) 0.3608(13) 0.152(6) Uani 0.31 1 d PDU A 2
F3D F 0.0164(5) 0.3145(10) 0.431(2) 0.187(6) Uani 0.31 1 d PDU A 2

loop_
_atom_site_aniso_label
_atom_site_aniso_U_11
_atom_site_aniso_U_22
_atom_site_aniso_U_33
_atom_site_aniso_U_23
_atom_site_aniso_U_13
_atom_site_aniso_U_12
O2 0.0744(17) 0.0828(18) 0.0565(15) -0.0115(13) 0.0309(13) -0.0121(14)
N1 0.0572(18) 0.082(2) 0.0344(16) -0.0065(15) 0.0180(14) -0.0090(16)
O1 0.0753(17) 0.094(2) 0.0385(13) -0.0002(13) 0.0238(12) -0.0059(14)
C1 0.051(2) 0.075(2) 0.0415(18) 0.0146(17) 0.0106(15) 0.0031(18)
C7 0.051(2) 0.077(2) 0.0371(18) 0.0062(17) 0.0170(15) 0.0074(17)
C11 0.052(2) 0.090(3) 0.062(2) 0.003(2) 0.0221(18) -0.006(2)
C8 0.054(2) 0.087(3) 0.0426(19) -0.0051(18) 0.0163(16) -0.0138(19)
C12 0.061(2) 0.093(3) 0.056(2) -0.004(2) 0.0302(18) -0.013(2)
C13 0.060(2) 0.082(3) 0.057(2) -0.015(2) 0.0220(18) -0.024(2)
C2 0.062(2) 0.090(3) 0.073(3) 0.016(2) 0.028(2) -0.004(2)
C6 0.072(3) 0.098(3) 0.060(2) -0.004(2) 0.024(2) -0.018(2)
C14 0.084(3) 0.096(3) 0.044(2) -0.014(2) 0.026(2) -0.022(2)
C15 0.075(3) 0.068(2) 0.055(2) -0.0149(19) 0.025(2) -0.014(2)
C18 0.110(4) 0.098(4) 0.060(3) -0.012(2) 0.036(3) 0.011(3)
C20 0.085(3) 0.073(3) 0.087(3) -0.004(2) 0.045(3) -0.002(2)
C9 0.066(3) 0.129(4) 0.061(2) 0.009(3) 0.008(2) -0.015(3)
C3 0.065(3) 0.117(4) 0.087(3) 0.026(3) 0.023(2) -0.013(3)
C17 0.081(3) 0.130(4) 0.072(3) -0.004(3) 0.015(3) 0.000(3)
C16 0.073(3) 0.117(4) 0.071(3) 0.000(3) 0.022(2) -0.019(3)
C19 0.125(4) 0.073(3) 0.091(3) 0.004(3) 0.067(3) 0.005(3)
C5 0.108(4) 0.111(4) 0.075(3) -0.016(3) 0.019(3) -0.032(3)
C10 0.058(3) 0.146(5) 0.092(3) 0.023(3) 0.017(2) -0.015(3)
C4 0.081(3) 0.117(4) 0.085(3) 0.014(3) 0.006(3) -0.039(3)
C21 0.129(6) 0.167(7) 0.077(4) 0.011(4) 0.039(4) 0.030(5)
F1 0.172(9) 0.225(9) 0.078(4) 0.025(4) 0.024(4) 0.074(6)
F2 0.229(8) 0.263(10) 0.159(8) 0.075(6) 0.123(6) 0.176(7)
F3 0.237(8) 0.173(6) 0.146(6) 0.076(5) 0.023(6) -0.012(6)
F1D 0.185(11) 0.111(8) 0.115(8) 0.002(6) 0.039(9) 0.081(8)
F2D 0.185(12) 0.221(13) 0.090(7) 0.063(8) 0.103(7) 0.092(10)
F3D 0.213(12) 0.238(15) 0.109(10) 0.036(10) 0.049(9) 0.098(11)

loop_
_atom_type_symbol
_atom_type_description
_atom_type_scat_dispersion_real
_atom_type_scat_dispersion_imag
_atom_type_scat_source
C C 0.0033 0.0016 'International Tables Vol C Tables 4.2.6.8 and 6.1.1.4'
H H 0.0000 0.0000 'International Tables Vol C Tables 4.2.6.8 and 6.1.1.4'
N N 0.0061 0.0033 'International Tables Vol C Tables 4.2.6.8 and 6.1.1.4'
O O 0.0106 0.0060 'International Tables Vol C Tables 4.2.6.8 and 6.1.1.4'
F F 0.0171 0.0103 'International Tables Vol C Tables 4.2.6.8 and 6.1.1.4'

loop_
_geom_angle_atom_site_label_1
_geom_angle_atom_site_label_2
_geom_angle_atom_site_label_3
_geom_angle
C13 O2 C14 111.0(3)
C7 N1 C8 122.9(3)
C2 C1 C6 118.3(4)
C2 C1 C7 118.6(4)
C6 C1 C7 123.0(3)
O1 C7 N1 121.5(3)
O1 C7 C1 121.3(3)
N1 C7 C1 117.2(3)
C12 C11 C8 117.1(3)
C12 C11 C10 123.4(4)
C8 C11 C10 87.4(3)
N1 C8 C14 111.5(3)
N1 C8 C11 115.2(3)
C14 C8 C11 110.1(3)
N1 C8 C9 117.5(4)
C14 C8 C9 112.1(3)
C11 C8 C9 88.5(3)
C11 C12 C13 113.2(3)
O2 C13 C15 108.4(3)
O2 C13 C12 109.8(3)
C15 C13 C12 112.0(3)
C3 C2 C1 121.2(4)
C5 C6 C1 120.2(4)
O2 C14 C8 112.5(3)
C16 C15 C20 117.7(4)
C16 C15 C13 122.3(4)
C20 C15 C13 119.9(4)
C17 C18 C19 119.2(5)
C17 C18 C21 121.3(5)
C19 C18 C21 119.4(5)
C19 C20 C15 120.8(4)
C10 C9 C8 87.7(3)
C4 C3 C2 120.3(4)
C18 C17 C16 120.3(5)
C15 C16 C17 121.2(4)
C18 C19 C20 120.7(4)
C6 C5 C4 120.3(5)
C9 C10 C11 88.5(3)
C3 C4 C5 119.6(5)
F2D C21 F1D 118.3(13)
F2D C21 F2 115.8(13)
F1D C21 F2 63.1(8)
F2D C21 F3D 91.1(14)
F1D C21 F3D 100.6(12)
F2 C21 F3D 38.6(9)
F2D C21 F1 33.0(13)
F1D C21 F1 140.0(9)
F2 C21 F1 100.6(7)
F3D C21 F1 65.5(10)
F2D C21 F3 68.4(11)
F1D C21 F3 62.9(9)
F2 C21 F3 117.9(9)
F3D C21 F3 138.0(12)
F1 C21 F3 101.3(7)
F2D C21 C18 120.0(12)
F1D C21 C18 112.5(7)
F2 C21 C18 114.4(6)
F3D C21 C18 109.2(11)
F1 C21 C18 107.5(6)
F3 C21 C18 112.8(5)

loop_
_geom_bond_atom_site_label_1
_geom_bond_atom_site_label_2
_geom_bond_distance
O2 C13 1.423(4)
O2 C14 1.426(5)
N1 C7 1.338(4)
N1 C8 1.446(5)
O1 C7 1.233(4)
C1 C2 1.380(5)
C1 C6 1.386(5)
C1 C7 1.480(5)
C11 C12 1.515(5)
C11 C8 1.539(5)
C11 C10 1.552(6)
C8 C14 1.518(6)
C8 C9 1.548(5)
C12 C13 1.525(5)
C13 C15 1.510(5)
C2 C3 1.362(6)
C6 C5 1.369(6)
C15 C16 1.378(6)
C15 C20 1.381(5)
C18 C17 1.361(7)
C18 C19 1.368(7)
C18 C21 1.488(7)
C20 C19 1.379(6)
C9 C10 1.534(6)
C3 C4 1.361(7)
C17 C16 1.384(7)
C5 C4 1.381(7)
C21 F2D 1.299(2)
C21 F1D 1.300(2)
C21 F2 1.301(2)
C21 F3D 1.301(2)
C21 F1 1.302(2)
C21 F3 1.303(2)
